data_4513260
loop_
_publ_author_name
'Eccles, Kevin S.'
'Morrison, Robin E.'
'Sinha, Abhijeet S.'
'Maguire, Anita R.'
'Lawrence, Simon E.'

_publ_section_title
;
 Investigating C&#x2550;S&#x00B7;&#x00B7;&#x00B7;I Halogen Bonding for
 Cocrystallization with Primary Thioamides
;
_journal_issue 7
_journal_name_full 'Crystal Growth &amp; Design'
_journal_page_first 3442
_journal_paper_doi 10.1021/acs.cgd.5b00513
_journal_volume 15
_journal_year 2015
_chemical_formula_moiety 'C6 F4 I2, C7 H6 F N S '
_chemical_formula_sum 'C13 H6 F5 I2 N S'
_chemical_formula_weight 557.05
_chemical_name_common
;                 
2-fluorothiobenzamide & 
1,4-diiodotetrafluorobenzene (1:1) cocrystal 
;
_space_group_crystal_system triclinic
_space_group_IT_number 2
_space_group_name_Hall '-P 1'
_space_group_name_H-M_alt 'P -1'
_symmetry_space_group_name_Hall '-P 1'
_symmetry_space_group_name_H-M 'P -1'
_atom_sites_solution_hydrogens geom
_atom_sites_solution_primary direct
_atom_sites_solution_secondary difmap
_cell_angle_alpha 110.5560(10)
_cell_angle_beta 96.2050(10)
_cell_angle_gamma 102.9010(10)
_cell_formula_units_Z 2
_cell_length_a 6.2828(3)
_cell_length_b 10.9161(5)
_cell_length_c 12.9878(6)
_cell_measurement_reflns_used 3202
_cell_measurement_temperature 294.(2)
_cell_measurement_theta_max 25.3907
_cell_measurement_theta_min 3.2437
_cell_volume 795.83(6)
_computing_cell_refinement 'SAINT V7.68A (Bruker AXS, 2009)'
_computing_data_collection
;
Bruker Instrument Service v2009, 3, 0, 0
;
_computing_data_reduction 'SAINT V7.68A (Bruker AXS, 2009)'
_computing_molecular_graphics 'Mercury 3.0 (Macrae et al, 2008)'
_computing_structure_refinement 'SHELXL-97 (Sheldrick, 2008)'
_computing_structure_solution 'SHELXS-97 (Sheldrick, 2008)'
_diffrn_ambient_temperature 294.(2)
_diffrn_detector_area_resol_mean 8.3333
_diffrn_measured_fraction_theta_full 0.983
_diffrn_measured_fraction_theta_max 0.983
_diffrn_measurement_device_type 'Bruker APEX II DUO'
_diffrn_measurement_method '\f & \w  scans'
_diffrn_radiation_monochromator graphite
_diffrn_radiation_source 'fine-focus sealed tube'
_diffrn_radiation_type MoK\a
_diffrn_radiation_wavelength 0.71073
_diffrn_reflns_av_R_equivalents 0.1186
_diffrn_reflns_av_sigmaI/netI 0.0782
_diffrn_reflns_limit_h_max 7
_diffrn_reflns_limit_h_min -7
_diffrn_reflns_limit_k_max 13
_diffrn_reflns_limit_k_min -13
_diffrn_reflns_limit_l_max 15
_diffrn_reflns_limit_l_min -15
_diffrn_reflns_number 8688
_diffrn_reflns_theta_full 25.82
_diffrn_reflns_theta_max 25.82
_diffrn_reflns_theta_min 2.08
_exptl_absorpt_coefficient_mu 4.127
_exptl_absorpt_correction_T_max 0.71
_exptl_absorpt_correction_T_min 0.59
_exptl_absorpt_correction_type multi-scan
_exptl_absorpt_process_details 'SADABS V2008/1 (Bruker AXS)'
_exptl_crystal_density_diffrn 2.325
_exptl_crystal_density_method 'not measured'
_exptl_crystal_description Plate
_exptl_crystal_F_000 516
_exptl_crystal_size_max 0.170
_exptl_crystal_size_mid 0.120
_exptl_crystal_size_min 0.090
_refine_diff_density_max 0.885
_refine_diff_density_min -0.707
_refine_ls_extinction_coef 0.0230(9)
_refine_ls_extinction_method SHELXL
_refine_ls_goodness_of_fit_ref 0.911
_refine_ls_hydrogen_treatment mixed
_refine_ls_matrix_type full
_refine_ls_number_parameters 208
_refine_ls_number_reflns 3025
_refine_ls_number_restraints 2
_refine_ls_restrained_S_all 0.911
_refine_ls_R_factor_all 0.0456
_refine_ls_R_factor_gt 0.0380
_refine_ls_shift/su_max 0.000
_refine_ls_shift/su_mean 0.000
_refine_ls_structure_factor_coef Fsqd
_refine_ls_weighting_details 'calc w=1/[\s^2^(Fo^2^)+(0.0232P)^2^+0.0000P] where P=(Fo^2^+2Fc^2^)/3'
_refine_ls_weighting_scheme calc
_refine_ls_wR_factor_gt 0.0817
_refine_ls_wR_factor_ref 0.0852
_reflns_number_gt 2402
_reflns_number_total 3025
_reflns_threshold_expression >2sigma(I)
_cod_data_source_file cg5b00513_si_002.cif
_cod_data_source_block 12.1
_cod_depositor_comments 'Adding full bibliography for 4513250--4513263.cif.'
_cod_database_code 4513260

loop_
_space_group_symop_operation_xyz
'x, y, z'
'-x, -y, -z'

loop_
_atom_site_type_symbol
_atom_site_label
_atom_site_fract_x
_atom_site_fract_y
_atom_site_fract_z
_atom_site_U_iso_or_equiv
_atom_site_adp_type
_atom_site_calc_flag
_atom_site_refinement_flags
_atom_site_occupancy
C C1 0.2204(8) 0.8734(5) 0.2376(4) 0.0422(11) Uani d . 1
C C2 0.1500(11) 0.8992(6) 0.3385(5) 0.0590(15) Uani d . 1
C C3 0.2295(12) 0.8583(7) 0.4198(5) 0.0757(19) Uani d . 1
H H3 0.179 0.8793 0.4869 0.091 Uiso calc R 1
C C4 0.3844(11) 0.7859(6) 0.4012(5) 0.0712(18) Uani d . 1
H H4 0.4414 0.7585 0.4559 0.085 Uiso calc R 1
C C5 0.4536(11) 0.7549(6) 0.3011(5) 0.0646(15) Uani d . 1
H H5 0.554 0.7029 0.2868 0.077 Uiso calc R 1
C C6 0.3772(9) 0.7991(5) 0.2215(4) 0.0517(13) Uani d . 1
H H6 0.431 0.7793 0.1553 0.062 Uiso calc R 1
C C7 0.1449(8) 0.9226(5) 0.1503(4) 0.0447(12) Uani d . 1
S S8 0.3046(2) 0.94591(15) 0.06019(11) 0.0546(4) Uani d . 1
H H9A -0.093(10) 0.982(6) 0.104(4) 0.07(2) Uiso d D 1
H H9B -0.149(9) 0.923(6) 0.179(5) 0.08(2) Uiso d D 1
N N9 -0.0525(9) 0.9450(6) 0.1446(5) 0.0627(13) Uani d D 1
F F10 -0.0058(7) 0.9701(4) 0.3595(3) 0.0883(13) Uani d . 1
C C11 0.1094(8) 0.4345(5) 0.0552(4) 0.0403(11) Uani d . 1
C C12 0.1506(8) 0.4382(5) -0.0460(4) 0.0460(12) Uani d . 1
C C13 -0.0447(9) 0.4997(5) 0.1001(4) 0.0465(12) Uani d . 1
I I14 0.27715(7) 0.34350(4) 0.14011(4) 0.06629(17) Uani d . 1
F F15 0.3013(5) 0.3769(3) -0.0923(3) 0.0693(9) Uani d . 1
F F16 -0.0912(6) 0.5038(4) 0.2005(3) 0.0689(9) Uani d . 1
C C17 0.8639(7) 0.3825(4) 0.4096(4) 0.0394(10) Uani d . 1
C C18 1.0682(8) 0.3856(5) 0.4614(4) 0.0427(11) Uani d . 1
C C19 1.2027(8) 0.4997(5) 0.5500(4) 0.0443(12) Uani d . 1
I I20 0.65726(5) 0.20784(3) 0.27776(3) 0.04557(15) Uani d . 1
F F21 1.1424(5) 0.2736(3) 0.4247(3) 0.0645(9) Uani d . 1
F F22 1.4001(5) 0.4941(3) 0.5961(3) 0.0643(9) Uani d . 1

loop_
_atom_site_aniso_label
_atom_site_aniso_U_11
_atom_site_aniso_U_22
_atom_site_aniso_U_33
_atom_site_aniso_U_12
_atom_site_aniso_U_13
_atom_site_aniso_U_23
C1 0.046(3) 0.035(2) 0.044(3) 0.010(2) 0.016(2) 0.012(2)
C2 0.080(4) 0.052(3) 0.058(4) 0.034(3) 0.031(3) 0.021(3)
C3 0.116(6) 0.088(5) 0.056(4) 0.053(4) 0.045(4) 0.043(3)
C4 0.097(5) 0.076(4) 0.065(4) 0.042(4) 0.029(4) 0.042(3)
C5 0.074(4) 0.073(4) 0.061(4) 0.038(3) 0.021(3) 0.029(3)
C6 0.057(3) 0.056(3) 0.048(3) 0.023(3) 0.023(3) 0.019(2)
C7 0.046(3) 0.041(3) 0.046(3) 0.012(2) 0.019(2) 0.014(2)
S8 0.0506(8) 0.0701(9) 0.0477(8) 0.0140(7) 0.0185(6) 0.0274(6)
N9 0.066(4) 0.077(3) 0.074(4) 0.041(3) 0.035(3) 0.045(3)
F10 0.124(3) 0.114(3) 0.078(3) 0.085(3) 0.064(3) 0.052(2)
C11 0.034(2) 0.044(3) 0.047(3) 0.015(2) -0.002(2) 0.023(2)
C12 0.044(3) 0.047(3) 0.050(3) 0.021(2) 0.011(2) 0.016(2)
C13 0.050(3) 0.050(3) 0.042(3) 0.014(2) 0.010(2) 0.021(2)
I14 0.0651(3) 0.0626(3) 0.0767(3) 0.0219(2) -0.0118(2) 0.0386(2)
F15 0.065(2) 0.080(2) 0.086(2) 0.0448(19) 0.0343(19) 0.0379(19)
F16 0.083(2) 0.086(2) 0.0531(19) 0.0305(19) 0.0228(18) 0.0388(17)
C17 0.043(3) 0.041(2) 0.038(3) 0.018(2) 0.007(2) 0.0170(19)
C18 0.049(3) 0.040(3) 0.047(3) 0.024(2) 0.012(2) 0.018(2)
C19 0.040(3) 0.051(3) 0.046(3) 0.020(2) -0.001(2) 0.022(2)
I20 0.0492(2) 0.0422(2) 0.0436(2) 0.01643(15) 0.00158(15) 0.01472(14)
F21 0.065(2) 0.0495(17) 0.074(2) 0.0359(15) -0.0011(17) 0.0105(15)
F22 0.0518(18) 0.0644(19) 0.069(2) 0.0336(15) -0.0092(16) 0.0129(15)

loop_
_atom_type_symbol
_atom_type_description
_atom_type_scat_dispersion_real
_atom_type_scat_dispersion_imag
_atom_type_scat_source
C C 0.0033 0.0016 'International Tables Vol C Tables 4.2.6.8 and 6.1.1.4'
H H 0.0000 0.0000 'International Tables Vol C Tables 4.2.6.8 and 6.1.1.4'
N N 0.0061 0.0033 'International Tables Vol C Tables 4.2.6.8 and 6.1.1.4'
F F 0.0171 0.0103 'International Tables Vol C Tables 4.2.6.8 and 6.1.1.4'
S S 0.1246 0.1234 'International Tables Vol C Tables 4.2.6.8 and 6.1.1.4'
I I -0.4742 1.8119 'International Tables Vol C Tables 4.2.6.8 and 6.1.1.4'

loop_
_geom_angle_atom_site_label_1
_geom_angle_atom_site_label_2
_geom_angle_atom_site_label_3
_geom_angle_site_symmetry_1
_geom_angle_site_symmetry_3
_geom_angle
C2 C1 C6 . . 115.6(5)
C2 C1 C7 . . 124.3(5)
C6 C1 C7 . . 120.1(4)
C3 C2 F10 . . 117.8(5)
C3 C2 C1 . . 123.3(5)
F10 C2 C1 . . 118.8(5)
C2 C3 C4 . . 119.4(5)
C2 C3 H3 . . 120.3
C4 C3 H3 . . 120.3
C5 C4 C3 . . 119.0(6)
C5 C4 H4 . . 120.5
C3 C4 H4 . . 120.5
C4 C5 C6 . . 121.1(6)
C4 C5 H5 . . 119.5
C6 C5 H5 . . 119.5
C5 C6 C1 . . 121.5(5)
C5 C6 H6 . . 119.2
C1 C6 H6 . . 119.2
N9 C7 C1 . . 118.4(5)
N9 C7 S8 . . 120.7(5)
C1 C7 S8 . . 120.9(4)
C7 N9 H9A . . 121.(4)
C7 N9 H9B . . 125.(5)
H9A N9 H9B . . 113.(7)
C12 C11 C13 . . 116.5(4)
C12 C11 I14 . . 122.2(4)
C13 C11 I14 . . 121.3(4)
F15 C12 C13 . 2_565 119.3(5)
F15 C12 C11 . . 118.5(5)
C13 C12 C11 2_565 . 122.2(5)
C12 C13 F16 2_565 . 118.3(5)
C12 C13 C11 2_565 . 121.3(5)
F16 C13 C11 . . 120.3(5)
C18 C17 C19 . 2_766 116.9(4)
C18 C17 I20 . . 122.1(3)
C19 C17 I20 2_766 . 121.0(3)
F21 C18 C17 . . 119.3(4)
F21 C18 C19 . . 118.4(4)
C17 C18 C19 . . 122.2(4)
F22 C19 C18 . . 118.4(4)
F22 C19 C17 . 2_766 120.7(4)
C18 C19 C17 . 2_766 120.9(4)

loop_
_geom_bond_atom_site_label_1
_geom_bond_atom_site_label_2
_geom_bond_site_symmetry_2
_geom_bond_distance
C1 C2 . 1.384(7)
C1 C6 . 1.398(7)
C1 C7 . 1.491(7)
C2 C3 . 1.371(8)
C2 F10 . 1.370(6)
C3 C4 . 1.375(9)
C3 H3 . 0.93
C4 C5 . 1.369(8)
C4 H4 . 0.93
C5 C6 . 1.371(8)
C5 H5 . 0.93
C6 H6 . 0.93
C7 N9 . 1.316(7)
C7 S8 . 1.671(5)
N9 H9A . 0.82(2)
N9 H9B . 0.84(2)
C11 C12 . 1.380(7)
C11 C13 . 1.387(7)
C11 I14 . 2.073(5)
C12 F15 . 1.353(5)
C12 C13 2_565 1.353(7)
C13 C12 2_565 1.353(7)
C13 F16 . 1.355(6)
C17 C18 . 1.370(7)
C17 C19 2_766 1.384(6)
C17 I20 . 2.092(4)
C18 F21 . 1.354(5)
C18 C19 . 1.380(7)
C19 F22 . 1.341(5)
C19 C17 2_766 1.384(6)

loop_
_geom_hbond_atom_site_label_D
_geom_hbond_atom_site_label_H
_geom_hbond_atom_site_label_A
_geom_hbond_site_symmetry_A
_geom_hbond_distance_DH
_geom_hbond_distance_HA
_geom_hbond_distance_DA
_geom_hbond_angle_DHA
N9 H9B F10 . 0.84(2) 2.24(6) 2.683(7) 113.(5)
N9 H9A S8 2_575 0.82(2) 2.82(2) 3.628(6) 168.(6)
